data_1513750
loop_
_publ_author_name
'Vay\'a, Ignacio'
'Andreu, Inmaculada'
'Jim\'enez, M Consuelo'
'Miranda, Miguel A.'

_publ_section_title
;
 Photooxygenation mechanisms in naproxen-amino acid linked systems.
;
_journal_issue 2
_journal_name_full
'Photochemical &amp; photobiological sciences : Official journal of the European Photochemistry Association and the European Society for Photobiology'
_journal_page_first 224
_journal_page_last 230
_journal_paper_doi 10.1039/c3pp50252j
_journal_volume 13
_journal_year 2014
_chemical_formula_sum 'C26 H26 N2 O4'
_chemical_formula_weight 430.49
_chemical_name_systematic
;
 ?
;
_space_group_IT_number 4
_symmetry_space_group_name_Hall 'P 2yb'
_symmetry_space_group_name_H-M 'P 1 21 1'
_atom_sites_solution_hydrogens geom
_atom_sites_solution_primary direct
_atom_sites_solution_secondary difmap
_audit_creation_method SHELXL-97
_cell_angle_alpha 90.00
_cell_angle_beta 94.223(4)
_cell_angle_gamma 90.00
_cell_formula_units_Z 2
_cell_length_a 7.8210(5)
_cell_length_b 5.9160(3)
_cell_length_c 22.9298(12)
_cell_measurement_temperature 120.0(1)
_cell_volume 1058.06(10)
_computing_structure_refinement 'SHELXL-97 (Sheldrick, 1997)'
_diffrn_ambient_temperature 120.0(1)
_diffrn_measured_fraction_theta_full 0.988
_diffrn_measured_fraction_theta_max 0.988
_diffrn_radiation_type CuK\a
_diffrn_radiation_wavelength 1.5418
_diffrn_reflns_av_sigmaI/netI 0.0545
_diffrn_reflns_limit_h_max 9
_diffrn_reflns_limit_h_min -9
_diffrn_reflns_limit_k_max 7
_diffrn_reflns_limit_k_min -7
_diffrn_reflns_limit_l_max 27
_diffrn_reflns_limit_l_min 0
_diffrn_reflns_theta_full 68.65
_diffrn_reflns_theta_max 68.65
_diffrn_reflns_theta_min 1.93
_exptl_absorpt_coefficient_mu 0.740
_exptl_absorpt_correction_T_max 0.9639
_exptl_absorpt_correction_T_min 0.7414
_exptl_crystal_density_diffrn 1.351
_exptl_crystal_density_method 'not measured'
_exptl_crystal_F_000 456
_exptl_crystal_size_max 0.43
_exptl_crystal_size_mid 0.08
_exptl_crystal_size_min 0.05
_refine_diff_density_max 0.179
_refine_diff_density_min -0.199
_refine_diff_density_rms 0.045
_refine_ls_abs_structure_details 'Flack H D (1983), Acta Cryst. A39, 876-881'
_refine_ls_abs_structure_Flack 0.0(3)
_refine_ls_extinction_method none
_refine_ls_goodness_of_fit_ref 1.110
_refine_ls_hydrogen_treatment mixed
_refine_ls_matrix_type full
_refine_ls_number_parameters 301
_refine_ls_number_reflns 3829
_refine_ls_number_restraints 1
_refine_ls_restrained_S_all 1.110
_refine_ls_R_factor_all 0.0574
_refine_ls_R_factor_gt 0.0502
_refine_ls_shift/su_max 1.795
_refine_ls_shift/su_mean 0.006
_refine_ls_structure_factor_coef Fsqd
_refine_ls_weighting_details 'calc w=1/[\s^2^(Fo^2^)+(0.0697P)^2^+0.3806P] where P=(Fo^2^+2Fc^2^)/3'
_refine_ls_weighting_scheme calc
_refine_ls_wR_factor_gt 0.1324
_refine_ls_wR_factor_ref 0.1391
_reflns_number_gt 3490
_reflns_number_total 3829
_reflns_threshold_expression >2sigma(I)
_cod_data_source_file c3pp50252j.txt
_cod_data_source_block 2004uv03
_cod_database_code 1513750

loop_
_symmetry_equiv_pos_as_xyz
'x, y, z'
'-x, y+1/2, -z'

loop_
_atom_site_label
_atom_site_type_symbol
_atom_site_fract_x
_atom_site_fract_y
_atom_site_fract_z
_atom_site_U_iso_or_equiv
_atom_site_adp_type
_atom_site_occupancy
_atom_site_symmetry_multiplicity
_atom_site_calc_flag
_atom_site_refinement_flags
C1 C 0.0636(3) 0.2931(5) 0.80555(10) 0.0342(6) Uani 1 1 d .
C2 C 0.1579(3) 0.4320(5) 0.84339(11) 0.0362(6) Uani 1 1 d .
H2 H 0.1988 0.5717 0.8294 0.043 Uiso 1 1 calc R
C3 C 0.1963(3) 0.3724(4) 0.90315(11) 0.0331(6) Uani 1 1 d .
C4 C 0.2961(3) 0.5138(5) 0.94233(11) 0.0363(6) Uani 1 1 d .
H4 H 0.3377 0.6540 0.9290 0.044 Uiso 1 1 calc R
C5 C 0.3329(3) 0.4498(5) 0.99920(11) 0.0367(6) Uani 1 1 d .
H5 H 0.4008 0.5452 1.0249 0.044 Uiso 1 1 calc R
C6 C 0.2706(3) 0.2426(5) 1.02001(10) 0.0345(6) Uani 1 1 d .
C7 C 0.1719(3) 0.1033(5) 0.98405(11) 0.0350(6) Uani 1 1 d .
H7 H 0.1290 -0.0341 0.9987 0.042 Uiso 1 1 calc R
C8 C 0.1334(3) 0.1647(5) 0.92438(11) 0.0340(6) Uani 1 1 d .
C9 C 0.0352(3) 0.0232(5) 0.88454(10) 0.0369(6) Uani 1 1 d .
H9 H -0.0084 -0.1160 0.8978 0.044 Uiso 1 1 calc R
C10 C 0.0029(3) 0.0853(5) 0.82735(11) 0.0377(6) Uani 1 1 d .
H10 H -0.0619 -0.0130 0.8015 0.045 Uiso 1 1 calc R
O11 O 0.3191(2) 0.2022(3) 1.07786(7) 0.0381(4) Uani 1 1 d .
C12 C 0.2771(4) -0.0124(5) 1.10121(11) 0.0421(6) Uani 1 1 d .
H12A H 0.1522 -0.0295 1.0995 0.063 Uiso 1 1 calc R
H12B H 0.3240 -0.0228 1.1420 0.063 Uiso 1 1 calc R
H12C H 0.3263 -0.1325 1.0782 0.063 Uiso 1 1 calc R
C13 C 0.0208(3) 0.3479(5) 0.74122(11) 0.0363(6) Uani 1 1 d .
H13 H 0.0472 0.2109 0.7180 0.044 Uiso 1 1 calc R
C14 C -0.1690(3) 0.4022(6) 0.72839(12) 0.0448(7) Uani 1 1 d .
H14A H -0.2383 0.2751 0.7407 0.067 Uiso 1 1 calc R
H14B H -0.1928 0.4279 0.6863 0.067 Uiso 1 1 calc R
H14C H -0.1979 0.5385 0.7499 0.067 Uiso 1 1 calc R
C15 C 0.1301(3) 0.5419(5) 0.72072(10) 0.0340(6) Uani 1 1 d .
O16 O 0.0842(2) 0.7417(3) 0.72226(7) 0.0383(4) Uani 1 1 d .
N17 N 0.2820(3) 0.4815(4) 0.70108(9) 0.0346(5) Uani 1 1 d .
H17 H 0.320(4) 0.327(6) 0.7027(13) 0.048(9) Uiso 1 1 d .
C18 C 0.3952(3) 0.6483(5) 0.67744(10) 0.0340(6) Uani 1 1 d .
H18 H 0.5084 0.5725 0.6742 0.041 Uiso 1 1 calc R
C19 C 0.4272(3) 0.8492(5) 0.71808(11) 0.0350(6) Uani 1 1 d .
O20 O 0.4395(2) 1.0421(3) 0.70121(7) 0.0407(5) Uani 1 1 d .
O21 O 0.4510(2) 0.7881(3) 0.77412(7) 0.0382(5) Uani 1 1 d .
C22 C 0.4804(4) 0.9747(5) 0.81488(11) 0.0423(7) Uani 1 1 d .
H22A H 0.5824 1.0590 0.8052 0.063 Uiso 1 1 calc R
H22B H 0.4979 0.9154 0.8548 0.063 Uiso 1 1 calc R
H22C H 0.3806 1.0754 0.8121 0.063 Uiso 1 1 calc R
C23 C 0.3327(3) 0.7272(5) 0.61571(10) 0.0352(6) Uani 1 1 d .
H23A H 0.2156 0.7895 0.6168 0.042 Uiso 1 1 calc R
H23B H 0.4081 0.8509 0.6039 0.042 Uiso 1 1 calc R
C24 C 0.3301(3) 0.5441(5) 0.57026(10) 0.0339(5) Uani 1 1 d .
C25 C 0.4136(3) 0.3408(5) 0.57250(11) 0.0363(6) Uani 1 1 d .
H25 H 0.4823 0.2849 0.6053 0.044 Uiso 1 1 calc R
N26 N 0.3828(3) 0.2288(4) 0.51971(9) 0.0371(5) Uani 1 1 d .
H26 H 0.433(5) 0.101(7) 0.5117(16) 0.066(11) Uiso 1 1 d .
C27 C 0.2795(3) 0.3611(5) 0.48241(11) 0.0331(5) Uani 1 1 d .
C28 C 0.2183(3) 0.3223(5) 0.42434(11) 0.0385(6) Uani 1 1 d .
H28 H 0.2448 0.1872 0.4045 0.046 Uiso 1 1 calc R
C29 C 0.1182(3) 0.4884(5) 0.39725(11) 0.0396(6) Uani 1 1 d .
H29 H 0.0755 0.4676 0.3577 0.048 Uiso 1 1 calc R
C30 C 0.0772(3) 0.6887(5) 0.42652(11) 0.0389(6) Uani 1 1 d .
H30 H 0.0066 0.7992 0.4066 0.047 Uiso 1 1 calc R
C31 C 0.1388(3) 0.7264(5) 0.48408(10) 0.0353(6) Uani 1 1 d .
H31 H 0.1113 0.8617 0.5036 0.042 Uiso 1 1 calc R
C32 C 0.2421(3) 0.5618(5) 0.51274(10) 0.0326(5) Uani 1 1 d .

loop_
_atom_site_aniso_label
_atom_site_aniso_U_11
_atom_site_aniso_U_22
_atom_site_aniso_U_33
_atom_site_aniso_U_23
_atom_site_aniso_U_13
_atom_site_aniso_U_12
C1 0.0367(12) 0.0356(15) 0.0301(12) -0.0010(11) 0.0008(10) -0.0013(11)
C2 0.0389(12) 0.0392(15) 0.0305(12) 0.0012(11) 0.0022(10) 0.0011(12)
C3 0.0350(12) 0.0322(15) 0.0318(12) 0.0007(10) 0.0015(9) -0.0008(11)
C4 0.0392(13) 0.0344(15) 0.0350(12) 0.0002(11) 0.0008(10) -0.0028(11)
C5 0.0398(13) 0.0370(15) 0.0329(12) -0.0032(11) -0.0001(10) 0.0006(12)
C6 0.0351(12) 0.0398(15) 0.0286(12) 0.0024(11) 0.0020(9) 0.0021(12)
C7 0.0384(13) 0.0358(15) 0.0309(12) 0.0025(10) 0.0022(10) -0.0007(11)
C8 0.0349(12) 0.0350(14) 0.0320(12) -0.0003(11) 0.0012(9) -0.0001(11)
C9 0.0415(13) 0.0362(16) 0.0327(12) -0.0006(12) 0.0017(10) -0.0023(12)
C10 0.0407(14) 0.0378(16) 0.0343(13) -0.0029(11) 0.0019(10) -0.0039(12)
O11 0.0445(10) 0.0422(11) 0.0270(8) 0.0024(8) -0.0008(7) -0.0021(9)
C12 0.0506(15) 0.0440(17) 0.0314(12) 0.0045(12) 0.0006(11) 0.0001(13)
C13 0.0401(13) 0.0402(15) 0.0287(12) -0.0006(11) 0.0027(10) -0.0032(12)
C14 0.0402(14) 0.0583(19) 0.0354(13) 0.0027(13) 0.0002(11) 0.0011(13)
C15 0.0393(13) 0.0369(15) 0.0251(11) -0.0019(10) -0.0019(9) 0.0036(12)
O16 0.0430(10) 0.0401(11) 0.0316(9) -0.0006(8) 0.0015(7) 0.0047(9)
N17 0.0378(11) 0.0370(13) 0.0289(10) 0.0039(9) 0.0027(8) 0.0037(10)
C18 0.0380(13) 0.0356(14) 0.0285(11) 0.0027(11) 0.0025(9) -0.0004(11)
C19 0.0350(12) 0.0379(15) 0.0317(12) 0.0036(11) -0.0005(10) 0.0007(11)
O20 0.0524(11) 0.0367(11) 0.0326(9) 0.0006(8) 0.0002(8) 0.0003(9)
O21 0.0460(10) 0.0401(12) 0.0277(8) -0.0007(8) -0.0024(7) -0.0004(8)
C22 0.0479(15) 0.0461(17) 0.0317(13) -0.0031(12) -0.0050(11) -0.0010(13)
C23 0.0430(13) 0.0343(14) 0.0278(11) 0.0005(11) 0.0005(9) -0.0001(12)
C24 0.0359(12) 0.0402(14) 0.0255(11) 0.0009(11) 0.0021(9) -0.0023(12)
C25 0.0399(13) 0.0394(15) 0.0294(12) 0.0016(11) 0.0004(10) 0.0002(12)
N26 0.0405(11) 0.0371(13) 0.0332(11) -0.0009(10) 0.0002(8) 0.0070(11)
C27 0.0363(12) 0.0334(14) 0.0299(11) 0.0005(10) 0.0038(9) 0.0004(11)
C28 0.0430(13) 0.0410(16) 0.0316(12) -0.0037(12) 0.0021(10) 0.0009(12)
C29 0.0415(13) 0.0451(17) 0.0317(12) 0.0002(12) -0.0007(10) -0.0038(13)
C30 0.0410(13) 0.0412(16) 0.0341(12) 0.0045(12) 0.0000(10) -0.0002(12)
C31 0.0371(12) 0.0342(14) 0.0347(12) 0.0013(11) 0.0035(10) -0.0010(12)
C32 0.0339(12) 0.0349(14) 0.0287(11) 0.0018(10) 0.0006(9) -0.0009(11)

loop_
_atom_type_symbol
_atom_type_description
_atom_type_scat_dispersion_real
_atom_type_scat_dispersion_imag
_atom_type_scat_source
C C 0.0181 0.0091 'International Tables Vol C Tables 4.2.6.8 and 6.1.1.4'
H H 0.0000 0.0000 'International Tables Vol C Tables 4.2.6.8 and 6.1.1.4'
N N 0.0311 0.0180 'International Tables Vol C Tables 4.2.6.8 and 6.1.1.4'
O O 0.0492 0.0322 'International Tables Vol C Tables 4.2.6.8 and 6.1.1.4'

loop_
_geom_angle_atom_site_label_1
_geom_angle_atom_site_label_2
_geom_angle_atom_site_label_3
_geom_angle
C2 C1 C10 118.3(2)
C2 C1 C13 123.7(3)
C10 C1 C13 118.0(2)
C1 C2 C3 121.7(3)
C1 C2 H2 119.2
C3 C2 H2 119.2
C4 C3 C8 118.7(2)
C4 C3 C2 122.0(2)
C8 C3 C2 119.3(2)
C5 C4 C3 120.5(3)
C5 C4 H4 119.8
C3 C4 H4 119.8
C4 C5 C6 120.5(2)
C4 C5 H5 119.7
C6 C5 H5 119.7
C7 C6 O11 125.6(2)
C7 C6 C5 120.9(2)
O11 C6 C5 113.5(2)
C6 C7 C8 119.7(3)
C6 C7 H7 120.1
C8 C7 H7 120.1
C9 C8 C3 118.2(2)
C9 C8 C7 122.2(3)
C3 C8 C7 119.6(2)
C10 C9 C8 120.7(3)
C10 C9 H9 119.6
C8 C9 H9 119.6
C9 C10 C1 121.8(2)
C9 C10 H10 119.1
C1 C10 H10 119.1
C6 O11 C12 117.5(2)
O11 C12 H12A 109.5
O11 C12 H12B 109.5
H12A C12 H12B 109.5
O11 C12 H12C 109.5
H12A C12 H12C 109.5
H12B C12 H12C 109.5
C1 C13 C15 111.7(2)
C1 C13 C14 111.9(2)
C15 C13 C14 110.0(2)
C1 C13 H13 107.7
C15 C13 H13 107.7
C14 C13 H13 107.7
C13 C14 H14A 109.5
C13 C14 H14B 109.5
H14A C14 H14B 109.5
C13 C14 H14C 109.5
H14A C14 H14C 109.5
H14B C14 H14C 109.5
O16 C15 N17 121.8(3)
O16 C15 C13 122.7(2)
N17 C15 C13 115.5(2)
C15 N17 C18 121.3(2)
C15 N17 H17 121(2)
C18 N17 H17 118(2)
N17 C18 C19 112.3(2)
N17 C18 C23 112.8(2)
C19 C18 C23 110.7(2)
N17 C18 H18 106.9
C19 C18 H18 106.9
C23 C18 H18 106.9
O20 C19 O21 123.6(2)
O20 C19 C18 123.7(2)
O21 C19 C18 112.5(2)
C19 O21 C22 114.7(2)
O21 C22 H22A 109.5
O21 C22 H22B 109.5
H22A C22 H22B 109.5
O21 C22 H22C 109.5
H22A C22 H22C 109.5
H22B C22 H22C 109.5
C24 C23 C18 114.0(2)
C24 C23 H23A 108.7
C18 C23 H23A 108.7
C24 C23 H23B 108.7
C18 C23 H23B 108.7
H23A C23 H23B 107.6
C25 C24 C32 107.0(2)
C25 C24 C23 128.8(2)
C32 C24 C23 124.2(2)
C24 C25 N26 109.6(2)
C24 C25 H25 125.2
N26 C25 H25 125.2
C27 N26 C25 109.1(2)
C27 N26 H26 128(2)
C25 N26 H26 123(2)
N26 C27 C28 129.9(3)
N26 C27 C32 107.7(2)
C28 C27 C32 122.4(2)
C29 C28 C27 117.1(3)
C29 C28 H28 121.4
C27 C28 H28 121.4
C28 C29 C30 121.8(2)
C28 C29 H29 119.1
C30 C29 H29 119.1
C31 C30 C29 120.8(3)
C31 C30 H30 119.6
C29 C30 H30 119.6
C30 C31 C32 118.9(3)
C30 C31 H31 120.6
C32 C31 H31 120.6
C31 C32 C27 119.1(2)
C31 C32 C24 134.3(2)
C27 C32 C24 106.6(2)

loop_
_geom_bond_atom_site_label_1
_geom_bond_atom_site_label_2
_geom_bond_distance
C1 C2 1.371(4)
C1 C10 1.422(4)
C1 C13 1.523(3)
C2 C3 1.425(3)
C2 H2 0.9500
C3 C4 1.419(4)
C3 C8 1.422(4)
C4 C5 1.368(3)
C4 H4 0.9500
C5 C6 1.415(4)
C5 H5 0.9500
C6 C7 1.364(4)
C6 O11 1.373(3)
C7 C8 1.426(3)
C7 H7 0.9500
C8 C9 1.422(4)
C9 C10 1.367(4)
C9 H9 0.9500
C10 H10 0.9500
O11 C12 1.426(4)
C12 H12A 0.9800
C12 H12B 0.9800
C12 H12C 0.9800
C13 C15 1.526(4)
C13 C14 1.526(4)
C13 H13 1.0000
C14 H14A 0.9800
C14 H14B 0.9800
C14 H14C 0.9800
C15 O16 1.236(3)
C15 N17 1.349(3)
N17 C18 1.457(3)
N17 H17 0.96(4)
C18 C19 1.520(4)
C18 C23 1.536(3)
C18 H18 1.0000
C19 O20 1.211(3)
C19 O21 1.335(3)
O21 C22 1.454(3)
C22 H22A 0.9800
C22 H22B 0.9800
C22 H22C 0.9800
C23 C24 1.502(4)
C23 H23A 0.9900
C23 H23B 0.9900
C24 C25 1.368(4)
C24 C32 1.446(3)
C25 N26 1.385(3)
C25 H25 0.9500
N26 C27 1.377(3)
N26 H26 0.88(4)
C27 C28 1.400(3)
C27 C32 1.417(4)
C28 C29 1.376(4)
C28 H28 0.9500
C29 C30 1.410(4)
C29 H29 0.9500
C30 C31 1.389(3)
C30 H30 0.9500
C31 C32 1.398(4)
C31 H31 0.9500

loop_
_geom_hbond_atom_site_label_D
_geom_hbond_atom_site_label_H
_geom_hbond_atom_site_label_A
_geom_hbond_distance_DH
_geom_hbond_distance_HA
_geom_hbond_distance_DA
_geom_hbond_angle_DHA
_geom_hbond_site_symmetry_A
N17 H17 O20 0.96(4) 1.93(4) 2.876(3) 168(3) 1_545

loop_
_geom_torsion_atom_site_label_1
_geom_torsion_atom_site_label_2
_geom_torsion_atom_site_label_3
_geom_torsion_atom_site_label_4
_geom_torsion
C10 C1 C2 C3 0.3(4)
C13 C1 C2 C3 -179.3(2)
C1 C2 C3 C4 179.0(3)
C1 C2 C3 C8 -0.8(4)
C8 C3 C4 C5 0.9(4)
C2 C3 C4 C5 -178.9(2)
C3 C4 C5 C6 -0.6(4)
C4 C5 C6 C7 -0.4(4)
C4 C5 C6 O11 179.7(2)
O11 C6 C7 C8 -179.0(2)
C5 C6 C7 C8 1.2(4)
C4 C3 C8 C9 -179.3(2)
C2 C3 C8 C9 0.5(4)
C4 C3 C8 C7 -0.1(4)
C2 C3 C8 C7 179.7(2)
C6 C7 C8 C9 178.2(3)
C6 C7 C8 C3 -0.9(4)
C3 C8 C9 C10 0.2(4)
C7 C8 C9 C10 -178.9(2)
C8 C9 C10 C1 -0.7(4)
C2 C1 C10 C9 0.5(4)
C13 C1 C10 C9 -179.9(2)
C7 C6 O11 C12 6.3(4)
C5 C6 O11 C12 -173.8(2)
C2 C1 C13 C15 14.2(4)
C10 C1 C13 C15 -165.5(2)
C2 C1 C13 C14 -109.6(3)
C10 C1 C13 C14 70.7(3)
C1 C13 C15 O16 -91.4(3)
C14 C13 C15 O16 33.4(3)
C1 C13 C15 N17 88.0(3)
C14 C13 C15 N17 -147.1(2)
O16 C15 N17 C18 -3.7(3)
C13 C15 N17 C18 176.86(19)
C15 N17 C18 C19 50.8(3)
C15 N17 C18 C23 -75.1(3)
N17 C18 C19 O20 -142.6(3)
C23 C18 C19 O20 -15.5(3)
N17 C18 C19 O21 41.4(3)
C23 C18 C19 O21 168.5(2)
O20 C19 O21 C22 4.6(4)
C18 C19 O21 C22 -179.4(2)
N17 C18 C23 C24 -64.2(3)
C19 C18 C23 C24 169.0(2)
C18 C23 C24 C25 -18.5(4)
C18 C23 C24 C32 165.6(2)
C32 C24 C25 N26 -0.2(3)
C23 C24 C25 N26 -176.7(3)
C24 C25 N26 C27 0.6(3)
C25 N26 C27 C28 178.1(3)
C25 N26 C27 C32 -0.7(3)
N26 C27 C28 C29 -179.0(3)
C32 C27 C28 C29 -0.3(4)
C27 C28 C29 C30 -0.5(4)
C28 C29 C30 C31 0.7(4)
C29 C30 C31 C32 -0.2(4)
C30 C31 C32 C27 -0.5(4)
C30 C31 C32 C24 178.3(3)
N26 C27 C32 C31 179.7(2)
C28 C27 C32 C31 0.8(4)
N26 C27 C32 C24 0.6(3)
C28 C27 C32 C24 -178.4(2)
C25 C24 C32 C31 -179.2(3)
C23 C24 C32 C31 -2.5(5)
C25 C24 C32 C27 -0.2(3)
C23 C24 C32 C27 176.5(2)
